data_7704862
loop_
_publ_author_name
'Melis, Diana R.'
'Barnett, Christopher B.'
'Wiesner, Lubbe'
'Nordlander, Ebbe'
'Smith, Gregory S.'

_publ_section_title
;
 Quinoline-triazole half-sandwich iridium(III) complexes: synthesis,
 antiplasmodial activity and preliminary transfer hydrogenation studies.
;
_journal_issue 33
_journal_name_full 'Dalton transactions (Cambridge, England : 2003)'
_journal_page_first 11543
_journal_page_last 11555
_journal_paper_doi 10.1039/d0dt01935f
_journal_volume 49
_journal_year 2020
_chemical_formula_sum 'C27 H25 Cl2 Ir N4'
_chemical_formula_weight 668.61
_space_group_crystal_system monoclinic
_space_group_IT_number 14
_space_group_name_Hall '-P 2yn'
_space_group_name_H-M_alt 'P 1 21/n 1'
_atom_sites_solution_hydrogens geom
_atom_sites_solution_primary direct
_atom_sites_solution_secondary difmap
_audit_creation_method SHELXL-2018/3
_audit_update_record
;
2020-05-13 deposited with the CCDC.	2020-07-15 downloaded from the CCDC.
;
_cell_angle_alpha 90
_cell_angle_beta 97.192(3)
_cell_angle_gamma 90
_cell_formula_units_Z 4
_cell_length_a 12.6578(13)
_cell_length_b 7.9469(9)
_cell_length_c 24.600(3)
_cell_measurement_reflns_used 5157
_cell_measurement_temperature 173(2)
_cell_measurement_theta_max 28.63
_cell_measurement_theta_min 2.65
_cell_volume 2455.1(5)
_computing_cell_refinement 'SAINT (7.60a, Bruker AXS Inc., Madison, WI, USA, 2006)'
_computing_data_collection 'SAINT (7.60a, Bruker AXS Inc., Madison, WI, USA, 2006)'
_computing_data_reduction 'SAINT (7.60a, Bruker AXS Inc., Madison, WI, USA, 2006)'
_computing_molecular_graphics 'X-Seed (Barbour, 2001'
_computing_publication_material 'SHELXL-2018/3 (Sheldrick, 2014)'
_computing_structure_refinement 'SHELXL-2018/3 (Sheldrick, 2014)'
_computing_structure_solution 'SHELXS-97 (Sheldrick, 1997)'
_diffrn_ambient_temperature 173(2)
_diffrn_measured_fraction_theta_full 1.000
_diffrn_measured_fraction_theta_max 0.996
_diffrn_measurement_device_type 'Bruker Kappa Duo Apex II Diffractometer'
_diffrn_measurement_method '0.5\% \f scans and \w scans'
_diffrn_radiation_type MoK\a
_diffrn_radiation_wavelength 0.71073
_diffrn_reflns_av_R_equivalents 0.1097
_diffrn_reflns_av_unetI/netI 0.0513
_diffrn_reflns_Laue_measured_fraction_full 1.000
_diffrn_reflns_Laue_measured_fraction_max 0.996
_diffrn_reflns_limit_h_max 16
_diffrn_reflns_limit_h_min -15
_diffrn_reflns_limit_k_max 10
_diffrn_reflns_limit_k_min -10
_diffrn_reflns_limit_l_max 32
_diffrn_reflns_limit_l_min -32
_diffrn_reflns_number 74551
_diffrn_reflns_point_group_measured_fraction_full 1.000
_diffrn_reflns_point_group_measured_fraction_max 0.996
_diffrn_reflns_theta_full 25.242
_diffrn_reflns_theta_max 28.440
_diffrn_reflns_theta_min 1.669
_diffrn_source 'fine-focus sealed tube'
_exptl_absorpt_coefficient_mu 5.680
_exptl_absorpt_correction_T_max 1.000
_exptl_absorpt_correction_T_min 0.922
_exptl_absorpt_correction_type multi-scan
_exptl_absorpt_process_details 'SADABS (Sheldrick, 2001)'
_exptl_crystal_colour yellow
_exptl_crystal_density_diffrn 1.809
_exptl_crystal_density_meas ?
_exptl_crystal_description plate
_exptl_crystal_F_000 1304
_exptl_crystal_size_max 0.090
_exptl_crystal_size_mid 0.070
_exptl_crystal_size_min 0.030
_exptl_transmission_factor_max 1.000
_exptl_transmission_factor_min 0.835
_refine_diff_density_max 0.698
_refine_diff_density_min -1.141
_refine_diff_density_rms 0.143
_refine_ls_extinction_method none
_refine_ls_goodness_of_fit_ref 1.009
_refine_ls_hydrogen_treatment constr
_refine_ls_matrix_type full
_refine_ls_number_parameters 312
_refine_ls_number_reflns 6162
_refine_ls_number_restraints 0
_refine_ls_restrained_S_all 1.009
_refine_ls_R_factor_all 0.0500
_refine_ls_R_factor_gt 0.0314
_refine_ls_shift/su_max 0.001
_refine_ls_shift/su_mean 0.000
_refine_ls_structure_factor_coef Fsqd
_refine_ls_weighting_details 'w=1/[\s^2^(Fo^2^)+(0.0259P)^2^+1.5085P] where P=(Fo^2^+2Fc^2^)/3'
_refine_ls_weighting_scheme calc
_refine_ls_wR_factor_gt 0.0615
_refine_ls_wR_factor_ref 0.0682
_reflns_Friedel_coverage 0.000
_reflns_number_gt 4783
_reflns_number_total 6162
_reflns_threshold_expression 'I > 2\s(I)'
_cod_data_source_file d0dt01935f2.cif
_cod_data_source_block DM41
_cod_depositor_comments
;
The following automatic conversions were performed:

data item '_exptl_crystal_density_meas' value 'not measured' was
changed to '?' -- the value is perceived as not measured.

Automatic conversion script
Id: cif_fix_values 7556 2019-12-06 15:28:31Z antanas 

 Adding full bibliography for 7704862--7704863.cif.
;
_cod_original_cell_volume 2455.0(5)
_cod_original_sg_symbol_H-M 'P 21/n'
_cod_database_code 7704862
_shelx_shelxl_version_number 2018/3
_shelx_space_group_comment
;
The symmetry employed for this shelxl refinement is uniquely defined
by the following loop, which should always be used as a source of
symmetry information in preference to the above space-group names.
They are only intended as comments.
;
_shelx_estimated_absorpt_t_min 0.629
_shelx_estimated_absorpt_t_max 0.848

loop_
_space_group_symop_operation_xyz
'x, y, z'
'-x+1/2, y+1/2, -z+1/2'
'-x, -y, -z'
'x-1/2, -y-1/2, z-1/2'

loop_
_atom_site_label
_atom_site_type_symbol
_atom_site_fract_x
_atom_site_fract_y
_atom_site_fract_z
_atom_site_U_iso_or_equiv
_atom_site_adp_type
_atom_site_occupancy
_atom_site_site_symmetry_order
_atom_site_calc_flag
_atom_site_refinement_flags_posn
_atom_site_refinement_flags_adp
_atom_site_refinement_flags_occupancy
_atom_site_disorder_assembly
_atom_site_disorder_group
Ir1 Ir 0.24669(2) 0.28360(2) 0.41965(2) 0.02079(6) Uani 1 1 d . . . . .
Cl1 Cl 0.39714(8) 0.11401(15) 0.45397(5) 0.0307(3) Uani 1 1 d . . . . .
Cl2 Cl 0.65334(10) 0.45564(18) 0.13592(5) 0.0446(3) Uani 1 1 d . . . . .
N1 N 0.3515(2) 0.4755(4) 0.40681(14) 0.0211(7) Uani 1 1 d . . . . .
N2 N 0.3954(3) 0.5146(5) 0.36278(14) 0.0242(8) Uani 1 1 d . . . . .
N3 N 0.4612(2) 0.6469(4) 0.37866(14) 0.0213(7) Uani 1 1 d . . . . .
N4 N 0.6129(3) 0.9364(5) 0.26623(15) 0.0297(9) Uani 1 1 d . . . . .
C1 C 0.2687(3) 0.4016(5) 0.49489(17) 0.0221(9) Uani 1 1 d . . . . .
C2 C 0.2266(3) 0.3540(6) 0.54266(17) 0.0255(9) Uani 1 1 d . . . . .
H2 H 0.183983 0.255531 0.542131 0.031 Uiso 1 1 calc R U . . .
C3 C 0.2455(3) 0.4466(6) 0.59065(18) 0.0294(11) Uani 1 1 d . . . . .
H3 H 0.216065 0.410424 0.622351 0.035 Uiso 1 1 calc R U . . .
C4 C 0.3071(3) 0.5918(6) 0.59288(18) 0.0291(10) Uani 1 1 d . . . . .
H4 H 0.317405 0.657222 0.625428 0.035 Uiso 1 1 calc R U . . .
C5 C 0.3534(3) 0.6402(6) 0.54723(17) 0.0259(10) Uani 1 1 d . . . . .
H5 H 0.396792 0.737990 0.548506 0.031 Uiso 1 1 calc R U . . .
C6 C 0.3362(3) 0.5452(5) 0.49964(17) 0.0226(9) Uani 1 1 d . . . . .
C7 C 0.3847(3) 0.5788(5) 0.45024(17) 0.0208(9) Uani 1 1 d . . . . .
C8 C 0.4561(3) 0.6877(5) 0.43229(17) 0.0223(9) Uani 1 1 d . . . . .
H8 H 0.494498 0.774244 0.452832 0.027 Uiso 1 1 calc R U . . .
C9 C 0.5143(3) 0.7377(5) 0.34000(17) 0.0231(10) Uani 1 1 d . . . . .
C10 C 0.5327(3) 0.9056(6) 0.34947(19) 0.0281(10) Uani 1 1 d . . . . .
H10 H 0.512257 0.958195 0.381225 0.034 Uiso 1 1 calc R U . . .
C11 C 0.5820(3) 0.9974(6) 0.31162(19) 0.0322(11) Uani 1 1 d . . . . .
H11 H 0.594370 1.113514 0.319012 0.039 Uiso 1 1 calc R U . . .
C12 C 0.5960(3) 0.7668(6) 0.25709(18) 0.0259(10) Uani 1 1 d . . . . .
C13 C 0.6294(3) 0.7026(6) 0.20838(18) 0.0288(10) Uani 1 1 d . . . . .
H13 H 0.660995 0.774954 0.184247 0.035 Uiso 1 1 calc R U . . .
C14 C 0.6156(3) 0.5364(6) 0.19643(18) 0.0304(11) Uani 1 1 d . . . . .
C15 C 0.5706(3) 0.4254(6) 0.23187(19) 0.0326(11) Uani 1 1 d . . . . .
H15 H 0.563229 0.309341 0.222972 0.039 Uiso 1 1 calc R U . . .
C16 C 0.5379(3) 0.4847(6) 0.27876(19) 0.0276(10) Uani 1 1 d . . . . .
H16 H 0.507919 0.409373 0.302606 0.033 Uiso 1 1 calc R U . . .
C17 C 0.5481(3) 0.6588(6) 0.29266(17) 0.0224(9) Uani 1 1 d . . . . .
C21 C 0.0751(3) 0.2573(5) 0.41170(19) 0.0260(10) Uani 1 1 d . . . . .
C22 C 0.1246(3) 0.0935(5) 0.41286(17) 0.0231(9) Uani 1 1 d . . . . .
C23 C 0.1766(3) 0.0805(6) 0.36295(17) 0.0240(10) Uani 1 1 d . . . . .
C24 C 0.1656(3) 0.2351(6) 0.33475(17) 0.0291(11) Uani 1 1 d . . . . .
C25 C 0.1056(3) 0.3496(6) 0.36597(19) 0.0290(10) Uani 1 1 d . . . . .
C31 C 0.0020(3) 0.3207(6) 0.4504(2) 0.0359(12) Uani 1 1 d . . . . .
H31A H 0.006713 0.443652 0.452616 0.054 Uiso 1 1 calc R U . . .
H31B H 0.022648 0.272214 0.486789 0.054 Uiso 1 1 calc R U . . .
H31C H -0.071339 0.287817 0.437093 0.054 Uiso 1 1 calc R U . . .
C32 C 0.1137(4) -0.0472(6) 0.45195(19) 0.0328(11) Uani 1 1 d . . . . .
H32A H 0.097756 -0.001280 0.486984 0.049 Uiso 1 1 calc R U . . .
H32B H 0.180482 -0.110882 0.457745 0.049 Uiso 1 1 calc R U . . .
H32C H 0.055781 -0.121879 0.436791 0.049 Uiso 1 1 calc R U . . .
C33 C 0.2348(4) -0.0721(6) 0.3468(2) 0.0360(12) Uani 1 1 d . . . . .
H33A H 0.188179 -0.137297 0.319819 0.054 Uiso 1 1 calc R U . . .
H33B H 0.255791 -0.141632 0.379300 0.054 Uiso 1 1 calc R U . . .
H33C H 0.298487 -0.037207 0.330874 0.054 Uiso 1 1 calc R U . . .
C34 C 0.2081(4) 0.2758(8) 0.2825(2) 0.0504(15) Uani 1 1 d . . . . .
H34A H 0.278324 0.223957 0.282540 0.076 Uiso 1 1 calc R U . . .
H34B H 0.214391 0.398149 0.278998 0.076 Uiso 1 1 calc R U . . .
H34C H 0.159463 0.232158 0.251576 0.076 Uiso 1 1 calc R U . . .
C35 C 0.0701(4) 0.5226(7) 0.3486(2) 0.0470(14) Uani 1 1 d . . . . .
H35A H 0.000701 0.516581 0.326033 0.070 Uiso 1 1 calc R U . . .
H35B H 0.122276 0.573457 0.327339 0.070 Uiso 1 1 calc R U . . .
H35C H 0.063957 0.591527 0.381129 0.070 Uiso 1 1 calc R U . . .

loop_
_atom_site_aniso_label
_atom_site_aniso_U_11
_atom_site_aniso_U_22
_atom_site_aniso_U_33
_atom_site_aniso_U_23
_atom_site_aniso_U_13
_atom_site_aniso_U_12
Ir1 0.02354(9) 0.02151(9) 0.01729(9) -0.00167(7) 0.00246(6) -0.00394(7)
Cl1 0.0288(5) 0.0317(7) 0.0303(6) -0.0074(5) -0.0013(4) 0.0035(5)
Cl2 0.0487(7) 0.0586(9) 0.0279(7) -0.0119(6) 0.0111(5) 0.0065(6)
N1 0.0233(17) 0.023(2) 0.0172(18) 0.0012(15) 0.0029(14) -0.0031(14)
N2 0.0247(17) 0.027(2) 0.0208(19) -0.0021(16) 0.0029(14) -0.0059(15)
N3 0.0224(17) 0.0196(19) 0.0213(18) -0.0010(15) 0.0008(14) -0.0032(14)
N4 0.037(2) 0.026(2) 0.027(2) -0.0015(17) 0.0067(17) -0.0052(17)
C1 0.022(2) 0.024(2) 0.019(2) -0.0011(18) -0.0002(16) 0.0056(17)
C2 0.029(2) 0.028(3) 0.019(2) -0.0029(19) 0.0025(17) -0.0025(19)
C3 0.029(2) 0.038(3) 0.022(2) 0.002(2) 0.0110(19) 0.004(2)
C4 0.032(2) 0.031(3) 0.024(2) -0.010(2) 0.0028(19) 0.001(2)
C5 0.025(2) 0.027(3) 0.025(2) -0.009(2) 0.0009(18) -0.0010(18)
C6 0.022(2) 0.021(2) 0.024(2) -0.0029(18) 0.0010(17) 0.0010(17)
C7 0.0198(19) 0.017(2) 0.024(2) -0.0054(18) -0.0019(16) -0.0004(16)
C8 0.023(2) 0.023(3) 0.020(2) -0.0049(17) 0.0013(16) 0.0014(17)
C9 0.021(2) 0.027(3) 0.020(2) 0.0001(18) -0.0019(16) 0.0018(17)
C10 0.030(2) 0.025(3) 0.029(2) -0.002(2) 0.0040(19) -0.0035(19)
C11 0.039(3) 0.024(3) 0.033(3) -0.001(2) 0.003(2) -0.010(2)
C12 0.023(2) 0.032(3) 0.022(2) 0.0039(19) -0.0003(17) 0.0013(18)
C13 0.028(2) 0.035(3) 0.025(2) 0.002(2) 0.0082(18) -0.002(2)
C14 0.023(2) 0.044(3) 0.024(2) -0.007(2) 0.0042(18) 0.006(2)
C15 0.038(3) 0.032(3) 0.028(3) -0.008(2) 0.004(2) 0.005(2)
C16 0.032(2) 0.022(3) 0.030(3) 0.001(2) 0.0061(19) 0.0015(19)
C17 0.022(2) 0.024(2) 0.021(2) 0.0021(18) 0.0018(16) 0.0038(17)
C21 0.022(2) 0.026(3) 0.029(2) -0.0057(19) -0.0019(17) -0.0056(17)
C22 0.024(2) 0.023(2) 0.022(2) -0.0020(18) 0.0033(17) 0.0004(17)
C23 0.021(2) 0.030(3) 0.021(2) -0.0086(19) 0.0032(17) -0.0122(18)
C24 0.029(2) 0.041(3) 0.016(2) 0.000(2) -0.0015(17) -0.013(2)
C25 0.027(2) 0.027(3) 0.029(2) 0.008(2) -0.0087(19) -0.0048(19)
C31 0.030(2) 0.038(3) 0.040(3) -0.010(2) 0.004(2) 0.001(2)
C32 0.040(3) 0.028(3) 0.032(3) 0.004(2) 0.009(2) -0.007(2)
C33 0.034(2) 0.034(3) 0.040(3) -0.018(2) 0.008(2) -0.008(2)
C34 0.055(3) 0.071(4) 0.024(3) 0.003(3) 0.002(2) -0.033(3)
C35 0.054(3) 0.034(3) 0.047(3) 0.008(3) -0.016(3) -0.003(3)

loop_
_atom_type_symbol
_atom_type_description
_atom_type_scat_dispersion_real
_atom_type_scat_dispersion_imag
_atom_type_scat_source
C C 0.0033 0.0016 'International Tables Vol C Tables 4.2.6.8 and 6.1.1.4'
H H 0.0000 0.0000 'International Tables Vol C Tables 4.2.6.8 and 6.1.1.4'
N N 0.0061 0.0033 'International Tables Vol C Tables 4.2.6.8 and 6.1.1.4'
Cl Cl 0.1484 0.1585 'International Tables Vol C Tables 4.2.6.8 and 6.1.1.4'
Ir Ir -1.4442 7.9887 'International Tables Vol C Tables 4.2.6.8 and 6.1.1.4'

loop_
_geom_angle_atom_site_label_1
_geom_angle_atom_site_label_2
_geom_angle_atom_site_label_3
_geom_angle
_geom_angle_site_symmetry_1
_geom_angle_site_symmetry_3
_geom_angle_publ_flag
C1 Ir1 N1 77.58(15) . . ?
C1 Ir1 C25 116.69(17) . . ?
N1 Ir1 C25 103.04(15) . . ?
C1 Ir1 C22 113.82(16) . . ?
N1 Ir1 C22 166.45(14) . . ?
C25 Ir1 C22 65.80(17) . . ?
C1 Ir1 C21 98.41(16) . . ?
N1 Ir1 C21 135.35(15) . . ?
C25 Ir1 C21 38.87(17) . . ?
C22 Ir1 C21 39.04(15) . . ?
C1 Ir1 C23 152.15(16) . . ?
N1 Ir1 C23 130.24(14) . . ?
C25 Ir1 C23 63.87(17) . . ?
C22 Ir1 C23 38.96(14) . . ?
C21 Ir1 C23 63.92(15) . . ?
C1 Ir1 C24 155.32(17) . . ?
N1 Ir1 C24 102.22(15) . . ?
C25 Ir1 C24 38.84(17) . . ?
C22 Ir1 C24 64.32(16) . . ?
C21 Ir1 C24 64.05(16) . . ?
C23 Ir1 C24 36.63(16) . . ?
C1 Ir1 Cl1 85.85(11) . . ?
N1 Ir1 Cl1 88.38(10) . . ?
C25 Ir1 Cl1 156.28(14) . . ?
C22 Ir1 Cl1 99.42(12) . . ?
C21 Ir1 Cl1 136.09(12) . . ?
C23 Ir1 Cl1 92.83(12) . . ?
C24 Ir1 Cl1 118.82(13) . . ?
N2 N1 C7 112.3(3) . . ?
N2 N1 Ir1 130.1(3) . . ?
C7 N1 Ir1 117.5(3) . . ?
N1 N2 N3 104.6(3) . . ?
N2 N3 C8 111.0(3) . . ?
N2 N3 C9 121.3(3) . . ?
C8 N3 C9 127.2(4) . . ?
C11 N4 C12 116.1(4) . . ?
C2 C1 C6 115.8(4) . . ?
C2 C1 Ir1 127.3(3) . . ?
C6 C1 Ir1 116.8(3) . . ?
C3 C2 C1 121.8(4) . . ?
C3 C2 H2 119.1 . . ?
C1 C2 H2 119.1 . . ?
C2 C3 C4 120.7(4) . . ?
C2 C3 H3 119.7 . . ?
C4 C3 H3 119.7 . . ?
C5 C4 C3 119.4(4) . . ?
C5 C4 H4 120.3 . . ?
C3 C4 H4 120.3 . . ?
C4 C5 C6 119.7(4) . . ?
C4 C5 H5 120.1 . . ?
C6 C5 H5 120.1 . . ?
C5 C6 C1 122.4(4) . . ?
C5 C6 C7 124.6(4) . . ?
C1 C6 C7 113.0(4) . . ?
C8 C7 N1 106.2(4) . . ?
C8 C7 C6 138.9(4) . . ?
N1 C7 C6 114.9(4) . . ?
C7 C8 N3 105.9(4) . . ?
C7 C8 H8 127.0 . . ?
N3 C8 H8 127.0 . . ?
C10 C9 N3 117.6(4) . . ?
C10 C9 C17 120.2(4) . . ?
N3 C9 C17 122.2(4) . . ?
C9 C10 C11 118.6(4) . . ?
C9 C10 H10 120.7 . . ?
C11 C10 H10 120.7 . . ?
N4 C11 C10 125.4(4) . . ?
N4 C11 H11 117.3 . . ?
C10 C11 H11 117.3 . . ?
N4 C12 C13 115.7(4) . . ?
N4 C12 C17 124.2(4) . . ?
C13 C12 C17 120.1(4) . . ?
C14 C13 C12 119.3(4) . . ?
C14 C13 H13 120.3 . . ?
C12 C13 H13 120.3 . . ?
C13 C14 C15 121.6(4) . . ?
C13 C14 Cl2 120.1(4) . . ?
C15 C14 Cl2 118.3(4) . . ?
C16 C15 C14 119.9(5) . . ?
C16 C15 H15 120.1 . . ?
C14 C15 H15 120.1 . . ?
C15 C16 C17 120.8(4) . . ?
C15 C16 H16 119.6 . . ?
C17 C16 H16 119.6 . . ?
C12 C17 C16 118.2(4) . . ?
C12 C17 C9 115.5(4) . . ?
C16 C17 C9 126.3(4) . . ?
C25 C21 C22 108.5(4) . . ?
C25 C21 C31 125.1(4) . . ?
C22 C21 C31 126.4(4) . . ?
C25 C21 Ir1 69.9(2) . . ?
C22 C21 Ir1 70.0(2) . . ?
C31 C21 Ir1 127.1(3) . . ?
C21 C22 C23 106.6(4) . . ?
C21 C22 C32 127.9(4) . . ?
C23 C22 C32 125.0(4) . . ?
C21 C22 Ir1 71.0(2) . . ?
C23 C22 Ir1 73.8(2) . . ?
C32 C22 Ir1 126.8(3) . . ?
C24 C23 C22 108.9(4) . . ?
C24 C23 C33 126.7(4) . . ?
C22 C23 C33 124.4(4) . . ?
C24 C23 Ir1 71.7(2) . . ?
C22 C23 Ir1 67.2(2) . . ?
C33 C23 Ir1 125.3(3) . . ?
C23 C24 C25 108.0(4) . . ?
C23 C24 C34 126.1(5) . . ?
C25 C24 C34 125.8(5) . . ?
C23 C24 Ir1 71.7(2) . . ?
C25 C24 Ir1 67.1(2) . . ?
C34 C24 Ir1 126.4(3) . . ?
C21 C25 C24 107.6(4) . . ?
C21 C25 C35 126.4(5) . . ?
C24 C25 C35 125.5(4) . . ?
C21 C25 Ir1 71.2(2) . . ?
C24 C25 Ir1 74.0(2) . . ?
C35 C25 Ir1 126.7(3) . . ?
C21 C31 H31A 109.5 . . ?
C21 C31 H31B 109.5 . . ?
H31A C31 H31B 109.5 . . ?
C21 C31 H31C 109.5 . . ?
H31A C31 H31C 109.5 . . ?
H31B C31 H31C 109.5 . . ?
C22 C32 H32A 109.5 . . ?
C22 C32 H32B 109.5 . . ?
H32A C32 H32B 109.5 . . ?
C22 C32 H32C 109.5 . . ?
H32A C32 H32C 109.5 . . ?
H32B C32 H32C 109.5 . . ?
C23 C33 H33A 109.5 . . ?
C23 C33 H33B 109.5 . . ?
H33A C33 H33B 109.5 . . ?
C23 C33 H33C 109.5 . . ?
H33A C33 H33C 109.5 . . ?
H33B C33 H33C 109.5 . . ?
C24 C34 H34A 109.5 . . ?
C24 C34 H34B 109.5 . . ?
H34A C34 H34B 109.5 . . ?
C24 C34 H34C 109.5 . . ?
H34A C34 H34C 109.5 . . ?
H34B C34 H34C 109.5 . . ?
C25 C35 H35A 109.5 . . ?
C25 C35 H35B 109.5 . . ?
H35A C35 H35B 109.5 . . ?
C25 C35 H35C 109.5 . . ?
H35A C35 H35C 109.5 . . ?
H35B C35 H35C 109.5 . . ?

loop_
_geom_bond_atom_site_label_1
_geom_bond_atom_site_label_2
_geom_bond_distance
_geom_bond_site_symmetry_2
_geom_bond_publ_flag
Ir1 C1 2.062(4) . ?
Ir1 N1 2.071(3) . ?
Ir1 C25 2.149(4) . ?
Ir1 C22 2.153(4) . ?
Ir1 C21 2.167(4) . ?
Ir1 C23 2.242(4) . ?
Ir1 C24 2.242(4) . ?
Ir1 Cl1 2.3986(11) . ?
Cl2 C14 1.742(4) . ?
N1 N2 1.315(5) . ?
N1 C7 1.371(5) . ?
N2 N3 1.367(5) . ?
N3 C8 1.368(5) . ?
N3 C9 1.427(5) . ?
N4 C11 1.321(6) . ?
N4 C12 1.379(6) . ?
C1 C2 1.402(6) . ?
C1 C6 1.421(6) . ?
C2 C3 1.386(6) . ?
C2 H2 0.9500 . ?
C3 C4 1.390(6) . ?
C3 H3 0.9500 . ?
C4 C5 1.384(6) . ?
C4 H4 0.9500 . ?
C5 C6 1.387(6) . ?
C5 H5 0.9500 . ?
C6 C7 1.453(6) . ?
C7 C8 1.364(6) . ?
C8 H8 0.9500 . ?
C9 C10 1.369(6) . ?
C9 C17 1.434(6) . ?
C10 C11 1.391(6) . ?
C10 H10 0.9500 . ?
C11 H11 0.9500 . ?
C12 C13 1.414(6) . ?
C12 C17 1.416(6) . ?
C13 C14 1.360(7) . ?
C13 H13 0.9500 . ?
C14 C15 1.409(7) . ?
C15 C16 1.358(6) . ?
C15 H15 0.9500 . ?
C16 C17 1.427(6) . ?
C16 H16 0.9500 . ?
C21 C25 1.436(6) . ?
C21 C22 1.443(6) . ?
C21 C31 1.495(6) . ?
C22 C23 1.468(6) . ?
C22 C32 1.492(6) . ?
C23 C24 1.409(6) . ?
C23 C33 1.498(6) . ?
C24 C25 1.463(7) . ?
C24 C34 1.490(6) . ?
C25 C35 1.493(7) . ?
C31 H31A 0.9800 . ?
C31 H31B 0.9800 . ?
C31 H31C 0.9800 . ?
C32 H32A 0.9800 . ?
C32 H32B 0.9800 . ?
C32 H32C 0.9800 . ?
C33 H33A 0.9800 . ?
C33 H33B 0.9800 . ?
C33 H33C 0.9800 . ?
C34 H34A 0.9800 . ?
C34 H34B 0.9800 . ?
C34 H34C 0.9800 . ?
C35 H35A 0.9800 . ?
C35 H35B 0.9800 . ?
C35 H35C 0.9800 . ?

loop_
_geom_torsion_atom_site_label_1
_geom_torsion_atom_site_label_2
_geom_torsion_atom_site_label_3
_geom_torsion_atom_site_label_4
_geom_torsion
_geom_torsion_site_symmetry_1
_geom_torsion_site_symmetry_2
_geom_torsion_site_symmetry_3
_geom_torsion_site_symmetry_4
_geom_torsion_publ_flag
C7 N1 N2 N3 1.1(4) . . . . ?
Ir1 N1 N2 N3 -177.2(3) . . . . ?
N1 N2 N3 C8 -0.4(4) . . . . ?
N1 N2 N3 C9 -172.7(3) . . . . ?
C6 C1 C2 C3 3.1(6) . . . . ?
Ir1 C1 C2 C3 -178.5(3) . . . . ?
C1 C2 C3 C4 0.3(7) . . . . ?
C2 C3 C4 C5 -2.6(7) . . . . ?
C3 C4 C5 C6 1.2(6) . . . . ?
C4 C5 C6 C1 2.5(6) . . . . ?
C4 C5 C6 C7 -176.7(4) . . . . ?
C2 C1 C6 C5 -4.6(6) . . . . ?
Ir1 C1 C6 C5 176.9(3) . . . . ?
C2 C1 C6 C7 174.7(4) . . . . ?
Ir1 C1 C6 C7 -3.8(5) . . . . ?
N2 N1 C7 C8 -1.4(5) . . . . ?
Ir1 N1 C7 C8 177.1(3) . . . . ?
N2 N1 C7 C6 178.0(3) . . . . ?
Ir1 N1 C7 C6 -3.5(4) . . . . ?
C5 C6 C7 C8 3.0(8) . . . . ?
C1 C6 C7 C8 -176.3(5) . . . . ?
C5 C6 C7 N1 -176.1(4) . . . . ?
C1 C6 C7 N1 4.6(5) . . . . ?
N1 C7 C8 N3 1.0(4) . . . . ?
C6 C7 C8 N3 -178.2(5) . . . . ?
N2 N3 C8 C7 -0.4(4) . . . . ?
C9 N3 C8 C7 171.4(4) . . . . ?
N2 N3 C9 C10 147.9(4) . . . . ?
C8 N3 C9 C10 -23.1(6) . . . . ?
N2 N3 C9 C17 -32.2(5) . . . . ?
C8 N3 C9 C17 156.8(4) . . . . ?
N3 C9 C10 C11 -178.4(4) . . . . ?
C17 C9 C10 C11 1.7(6) . . . . ?
C12 N4 C11 C10 -1.3(7) . . . . ?
C9 C10 C11 N4 0.3(7) . . . . ?
C11 N4 C12 C13 179.9(4) . . . . ?
C11 N4 C12 C17 0.4(6) . . . . ?
N4 C12 C13 C14 179.9(4) . . . . ?
C17 C12 C13 C14 -0.6(6) . . . . ?
C12 C13 C14 C15 -1.1(7) . . . . ?
C12 C13 C14 Cl2 178.6(3) . . . . ?
C13 C14 C15 C16 1.3(7) . . . . ?
Cl2 C14 C15 C16 -178.4(3) . . . . ?
C14 C15 C16 C17 0.3(7) . . . . ?
N4 C12 C17 C16 -178.5(4) . . . . ?
C13 C12 C17 C16 2.0(6) . . . . ?
N4 C12 C17 C9 1.4(6) . . . . ?
C13 C12 C17 C9 -178.1(4) . . . . ?
C15 C16 C17 C12 -1.9(6) . . . . ?
C15 C16 C17 C9 178.3(4) . . . . ?
C10 C9 C17 C12 -2.4(6) . . . . ?
N3 C9 C17 C12 177.7(4) . . . . ?
C10 C9 C17 C16 177.4(4) . . . . ?
N3 C9 C17 C16 -2.4(6) . . . . ?
C25 C21 C22 C23 -6.3(4) . . . . ?
C31 C21 C22 C23 172.3(4) . . . . ?
Ir1 C21 C22 C23 -65.8(3) . . . . ?
C25 C21 C22 C32 -178.2(4) . . . . ?
C31 C21 C22 C32 0.4(7) . . . . ?
Ir1 C21 C22 C32 122.3(4) . . . . ?
C25 C21 C22 Ir1 59.5(3) . . . . ?
C31 C21 C22 Ir1 -121.9(4) . . . . ?
C21 C22 C23 C24 4.1(4) . . . . ?
C32 C22 C23 C24 176.3(4) . . . . ?
Ir1 C22 C23 C24 -59.8(3) . . . . ?
C21 C22 C23 C33 -177.9(4) . . . . ?
C32 C22 C23 C33 -5.7(6) . . . . ?
Ir1 C22 C23 C33 118.2(4) . . . . ?
C21 C22 C23 Ir1 63.9(3) . . . . ?
C32 C22 C23 Ir1 -123.9(4) . . . . ?
C22 C23 C24 C25 -0.4(5) . . . . ?
C33 C23 C24 C25 -178.3(4) . . . . ?
Ir1 C23 C24 C25 -57.4(3) . . . . ?
C22 C23 C24 C34 179.2(4) . . . . ?
C33 C23 C24 C34 1.3(7) . . . . ?
Ir1 C23 C24 C34 122.2(4) . . . . ?
C22 C23 C24 Ir1 57.1(3) . . . . ?
C33 C23 C24 Ir1 -120.8(4) . . . . ?
C22 C21 C25 C24 6.1(5) . . . . ?
C31 C21 C25 C24 -172.5(4) . . . . ?
Ir1 C21 C25 C24 65.7(3) . . . . ?
C22 C21 C25 C35 178.2(4) . . . . ?
C31 C21 C25 C35 -0.4(7) . . . . ?
Ir1 C21 C25 C35 -122.3(5) . . . . ?
C22 C21 C25 Ir1 -59.5(3) . . . . ?
C31 C21 C25 Ir1 121.9(4) . . . . ?
C23 C24 C25 C21 -3.6(5) . . . . ?
C34 C24 C25 C21 176.8(4) . . . . ?
Ir1 C24 C25 C21 -63.8(3) . . . . ?
C23 C24 C25 C35 -175.7(4) . . . . ?
C34 C24 C25 C35 4.7(7) . . . . ?
Ir1 C24 C25 C35 124.0(4) . . . . ?
C23 C24 C25 Ir1 60.2(3) . . . . ?
C34 C24 C25 Ir1 -119.4(4) . . . . ?
